data_2312026
loop_
_publ_author_name
'H\"okelek, Tuncer'
'\"Ozkaya, Safiye'
'Necefo\(glu, Hacali'

_publ_section_title
;
 Crystal structure and Hirshfeld surface analysis of
 di-aqua-bis-(<i>N</i>,<i>N</i>-di-ethyl-nicotinamide-\k<i>N</i><sup>1</sup>)bis-(2,4,6-tri-methyl-benzoato-\k<i>O</i>)manganese(II).
;
_journal_coeditor_code XU5920
_journal_issue 'Pt 4'
_journal_name_full 'Acta crystallographica. Section E, Crystallographic communications'
_journal_page_first 422
_journal_page_last 427
_journal_paper_doi 10.1107/S2056989018003377
_journal_volume 74
_journal_year 2018
_chemical_formula_iupac '[Mn (C10 H11 O2)2 (C10 H14 N2 O1)2 (H2 O1)2]'
_chemical_formula_moiety 'C40 H54 Mn N4 O8'
_chemical_formula_sum 'C40 H54 Mn N4 O8'
_chemical_formula_weight 773.83
_chemical_name_systematic
Diaquabis(<i>N</i>,<i>N</i>-diethylnicotinamide-\k<i>N</i>^1^)bis(2,4,6-trimethylbenzoato-\k<i>O</i>)manganese(II)
_space_group_IT_number 14
_space_group_name_Hall '-P 2ybc'
_space_group_name_H-M_alt 'P 1 21/c 1'
_symmetry_cell_setting monoclinic
_symmetry_space_group_name_Hall '-P 2ybc'
_symmetry_space_group_name_H-M 'P 1 21/c 1'
_atom_sites_solution_hydrogens geom
_atom_sites_solution_primary direct
_atom_sites_solution_secondary difmap
_audit_creation_method SHELXL-97
_cell_angle_alpha 90.00
_cell_angle_beta 111.570(2)
_cell_angle_gamma 90.00
_cell_formula_units_Z 2
_cell_length_a 13.1040(4)
_cell_length_b 10.8828(3)
_cell_length_c 15.7167(4)
_cell_measurement_reflns_used 9985
_cell_measurement_temperature 296(2)
_cell_measurement_theta_max 28.21
_cell_measurement_theta_min 2.51
_cell_volume 2084.37(10)
_computing_cell_refinement
;
<i>SAINT</i> (Bruker, 2012)
;
_computing_data_collection
;
<i>APEX2</i> (Bruker, 2012)
;
_computing_data_reduction
;
<i>SAINT</i> (Bruker, 2012)
;
_computing_molecular_graphics
;
<i>ORTEP-3</i> for Windows (Farrugia, 2012)
;
_computing_publication_material
;
WinGX (Farrugia, 2012) and PLATON (Spek, 2009)
;
_computing_structure_refinement
;
<i>SHELXL97</i> (Sheldrick, 2008)
;
_computing_structure_solution
;
<i>SHELXS97</i> (Sheldrick, 2008)
;
_diffrn_ambient_temperature 296(2)
_diffrn_measured_fraction_theta_full 0.999
_diffrn_measured_fraction_theta_max 0.999
_diffrn_measurement_device_type 'Bruker SMART BREEZE CCD'
_diffrn_measurement_method '\f and \w scans'
_diffrn_radiation_monochromator graphite
_diffrn_radiation_source 'fine-focus sealed tube'
_diffrn_radiation_type MoK\a
_diffrn_radiation_wavelength 0.71073
_diffrn_reflns_av_R_equivalents 0.0300
_diffrn_reflns_av_sigmaI/netI 0.0158
_diffrn_reflns_limit_h_max 17
_diffrn_reflns_limit_h_min -17
_diffrn_reflns_limit_k_max 13
_diffrn_reflns_limit_k_min -14
_diffrn_reflns_limit_l_max 20
_diffrn_reflns_limit_l_min -20
_diffrn_reflns_number 36139
_diffrn_reflns_theta_full 28.28
_diffrn_reflns_theta_max 28.28
_diffrn_reflns_theta_min 1.67
_exptl_absorpt_coefficient_mu 0.370
_exptl_absorpt_correction_T_max 0.8815
_exptl_absorpt_correction_T_min 0.8513
_exptl_absorpt_correction_type multi-scan
_exptl_absorpt_process_details
;
(<i>SADABS</i>; Bruker, 2012)
;
_exptl_crystal_colour 'translucent light colourless'
_exptl_crystal_density_diffrn 1.233
_exptl_crystal_density_method 'not measured'
_exptl_crystal_description block
_exptl_crystal_F_000 822
_exptl_crystal_size_max 0.45
_exptl_crystal_size_mid 0.37
_exptl_crystal_size_min 0.35
_refine_diff_density_max 0.513
_refine_diff_density_min -0.367
_refine_ls_extinction_method none
_refine_ls_goodness_of_fit_ref 1.045
_refine_ls_hydrogen_treatment mixed
_refine_ls_matrix_type full
_refine_ls_number_parameters 274
_refine_ls_number_reflns 5178
_refine_ls_number_restraints 42
_refine_ls_restrained_S_all 1.044
_refine_ls_R_factor_all 0.0634
_refine_ls_R_factor_gt 0.0477
_refine_ls_shift/su_max 0.000
_refine_ls_shift/su_mean 0.000
_refine_ls_structure_factor_coef Fsqd
_refine_ls_weighting_details 'calc w=1/[\s^2^(Fo^2^)+(0.0696P)^2^+0.7599P] where P=(Fo^2^+2Fc^2^)/3'
_refine_ls_weighting_scheme calc
_refine_ls_wR_factor_gt 0.1254
_refine_ls_wR_factor_ref 0.1440
_reflns_number_gt 3995
_reflns_number_total 5178
_reflns_threshold_expression I>2\s(I)
_cod_data_source_file xu5920sup1.cif
_cod_data_source_block I
_cod_original_sg_symbol_H-M 'P 21/c'
_cod_database_code 2312026

loop_
_symmetry_equiv_pos_as_xyz
'x, y, z'
'-x, y+1/2, -z+1/2'
'-x, -y, -z'
'x, -y-1/2, z-1/2'

loop_
_atom_site_type_symbol
_atom_site_label
_atom_site_fract_x
_atom_site_fract_y
_atom_site_fract_z
_atom_site_U_iso_or_equiv
_atom_site_adp_type
_atom_site_calc_flag
_atom_site_refinement_flags
_atom_site_occupancy
_atom_site_symmetry_multiplicity
_atom_site_disorder_assembly
_atom_site_disorder_group
Mn Mn1 0.0000 0.0000 0.0000 0.04559(14) Uani d S 1 2 . .
O O1 -0.14717(12) 0.04378(15) -0.10765(9) 0.0615(4) Uani d . 1 1 . .
O O2 -0.25400(18) -0.1155(2) -0.11016(17) 0.1263(10) Uani d . 1 1 . .
O O3 -0.02706(15) 0.12536(14) 0.39218(9) 0.0699(4) Uani d . 1 1 . .
O O4 0.08409(16) 0.14917(14) -0.04553(11) 0.0590(4) Uani d . 1 1 . .
H H41 0.058(2) 0.220(3) -0.0636(19) 0.077(8) Uiso d . 1 1 . .
H H42 0.143(2) 0.153(2) -0.005(2) 0.075(9) Uiso d . 1 1 . .
N N1 -0.04496(14) 0.13195(15) 0.09755(10) 0.0534(4) Uani d . 1 1 . .
N N2 -0.1788(2) 0.0256(3) 0.30478(15) 0.0975(8) Uani d D 1 1 . .
C C1 -0.23618(19) -0.0138(2) -0.13796(16) 0.0667(6) Uani d . 1 1 . .
C C2 -0.32465(17) 0.0468(2) -0.21779(15) 0.0633(5) Uani d . 1 1 . .
C C3 -0.3318(2) 0.0191(2) -0.30595(17) 0.0696(6) Uani d . 1 1 . .
C C4 -0.4057(2) 0.0847(3) -0.37831(17) 0.0805(7) Uani d . 1 1 . .
H H4 -0.4101 0.0677 -0.4375 0.097 Uiso calc R 1 1 . .
C C5 -0.4726(2) 0.1739(3) -0.36515(19) 0.0837(8) Uani d . 1 1 . .
C C6 -0.4672(2) 0.1957(3) -0.2775(2) 0.0871(8) Uani d . 1 1 . .
H H6 -0.5142 0.2536 -0.2680 0.104 Uiso calc R 1 1 . .
C C7 -0.3934(2) 0.1337(3) -0.20238(17) 0.0763(6) Uani d . 1 1 . .
C C8 -0.2595(3) -0.0781(3) -0.3224(2) 0.0988(9) Uani d . 1 1 . .
H H8A -0.2585 -0.0688 -0.3828 0.148 Uiso calc R 1 1 . .
H H8B -0.2875 -0.1579 -0.3166 0.148 Uiso calc R 1 1 . .
H H8C -0.1862 -0.0697 -0.2781 0.148 Uiso calc R 1 1 . .
C C9 -0.5484(3) 0.2479(4) -0.4452(3) 0.1240(14) Uani d . 1 1 . .
H H9A -0.5621 0.2031 -0.5009 0.186 Uiso calc R 1 1 . .
H H9B -0.5145 0.3251 -0.4483 0.186 Uiso calc R 1 1 . .
H H9C -0.6165 0.2623 -0.4370 0.186 Uiso calc R 1 1 . .
C C10 -0.3879(3) 0.1594(4) -0.1064(2) 0.1176(12) Uani d . 1 1 . .
H H10A -0.4327 0.2295 -0.1070 0.176 Uiso calc R 1 1 . .
H H10B -0.3134 0.1760 -0.0676 0.176 Uiso calc R 1 1 . .
H H10C -0.4143 0.0892 -0.0836 0.176 Uiso calc R 1 1 . .
C C11 -0.0577(2) 0.2526(2) 0.08377(14) 0.0671(6) Uani d . 1 1 . .
H H11 -0.0501 0.2856 0.0319 0.081 Uiso calc R 1 1 . .
C C12 -0.0817(3) 0.3307(2) 0.14275(16) 0.0805(8) Uani d . 1 1 . .
H H12 -0.0887 0.4147 0.1311 0.097 Uiso calc R 1 1 . .
C C13 -0.0952(2) 0.2834(2) 0.21932(14) 0.0661(6) Uani d . 1 1 . .
H H13 -0.1108 0.3345 0.2604 0.079 Uiso calc R 1 1 . .
C C14 -0.08498(16) 0.15840(18) 0.23330(11) 0.0508(4) Uani d . 1 1 . .
C C15 -0.05883(18) 0.08718(18) 0.17157(12) 0.0532(4) Uani d . 1 1 . .
H H15 -0.0504 0.0030 0.1822 0.064 Uiso calc R 1 1 . .
C C16 -0.09574(19) 0.10153(18) 0.31679(12) 0.0580(5) Uani d . 1 1 A .
C C17A -0.2372(10) -0.0494(10) 0.2202(6) 0.085(4) Uani d PDU 0.282(10) 1 A 1
H H17A -0.2608 -0.1285 0.2348 0.102 Uiso calc PR 0.282(10) 1 A 1
H H17B -0.1926 -0.0612 0.1835 0.102 Uiso calc PR 0.282(10) 1 A 1
C C17B -0.2820(5) 0.0332(6) 0.2173(4) 0.0939(18) Uani d PDU 0.718(10) 1 A 2
H H17C -0.3462 0.0479 0.2326 0.113 Uiso calc PR 0.718(10) 1 A 2
H H17D -0.2752 0.1001 0.1790 0.113 Uiso calc PR 0.718(10) 1 A 2
C C18A -0.3339(15) 0.036(2) 0.1740(14) 0.155(8) Uani d PDU 0.282(10) 1 A 1
H H18A -0.3582 0.0269 0.1089 0.233 Uiso calc PR 0.282(10) 1 A 1
H H18B -0.3114 0.1199 0.1902 0.233 Uiso calc PR 0.282(10) 1 A 1
H H18C -0.3929 0.0165 0.1940 0.233 Uiso calc PR 0.282(10) 1 A 1
C C18B -0.2932(6) -0.0862(6) 0.1678(5) 0.142(3) Uani d PDU 0.718(10) 1 A 2
H H18D -0.3531 -0.0811 0.1100 0.213 Uiso calc PR 0.718(10) 1 A 2
H H18E -0.3071 -0.1507 0.2038 0.213 Uiso calc PR 0.718(10) 1 A 2
H H18F -0.2266 -0.1034 0.1579 0.213 Uiso calc PR 0.718(10) 1 A 2
C C19 -0.1838(4) -0.0419(4) 0.3858(2) 0.1213(14) Uani d . 1 1 A .
H H19A -0.2042 -0.1267 0.3691 0.146 Uiso calc R 1 1 . .
H H19B -0.1118 -0.0415 0.4342 0.146 Uiso calc R 1 1 . .
C C20 -0.2624(5) 0.0130(5) 0.4194(3) 0.171(3) Uani d . 1 1 . .
H H20A -0.2656 -0.0343 0.4699 0.257 Uiso calc R 1 1 A .
H H20B -0.3335 0.0141 0.3713 0.257 Uiso calc R 1 1 . .
H H20C -0.2402 0.0955 0.4392 0.257 Uiso calc R 1 1 . .

loop_
_atom_site_aniso_label
_atom_site_aniso_U_11
_atom_site_aniso_U_22
_atom_site_aniso_U_33
_atom_site_aniso_U_12
_atom_site_aniso_U_13
_atom_site_aniso_U_23
Mn1 0.0618(2) 0.0489(2) 0.02981(18) -0.00067(16) 0.02117(16) 0.00058(13)
O1 0.0652(9) 0.0672(8) 0.0465(7) -0.0039(7) 0.0140(6) 0.0079(6)
O2 0.0932(14) 0.1235(18) 0.1255(18) -0.0337(13) -0.0030(13) 0.0690(15)
O3 0.1131(12) 0.0614(8) 0.0348(7) -0.0133(8) 0.0266(7) -0.0056(6)
O4 0.0774(10) 0.0539(8) 0.0500(8) 0.0010(7) 0.0286(8) 0.0088(6)
N1 0.0761(10) 0.0536(9) 0.0367(7) 0.0019(7) 0.0281(7) 0.0001(6)
N2 0.127(2) 0.1230(19) 0.0551(12) -0.0580(16) 0.0490(13) -0.0147(12)
C1 0.0634(12) 0.0778(15) 0.0558(12) -0.0048(10) 0.0184(10) 0.0167(10)
C2 0.0560(11) 0.0751(13) 0.0557(11) -0.0062(10) 0.0170(9) 0.0126(10)
C3 0.0635(12) 0.0839(16) 0.0574(12) -0.0026(11) 0.0178(10) 0.0092(10)
C4 0.0739(15) 0.107(2) 0.0550(13) -0.0008(14) 0.0166(11) 0.0126(12)
C5 0.0642(14) 0.107(2) 0.0733(16) 0.0069(13) 0.0180(12) 0.0277(14)
C6 0.0677(15) 0.105(2) 0.0923(19) 0.0159(14) 0.0339(14) 0.0174(16)
C7 0.0677(13) 0.0976(18) 0.0669(14) -0.0037(13) 0.0287(11) 0.0072(12)
C8 0.117(2) 0.098(2) 0.0807(19) 0.0161(18) 0.0365(17) 0.0007(16)
C9 0.099(2) 0.162(4) 0.100(2) 0.040(2) 0.0236(18) 0.059(2)
C10 0.123(3) 0.161(3) 0.080(2) 0.015(2) 0.051(2) -0.004(2)
C11 0.1095(18) 0.0582(11) 0.0469(10) 0.0063(11) 0.0442(11) 0.0089(9)
C12 0.143(2) 0.0507(11) 0.0622(13) 0.0147(13) 0.0547(15) 0.0080(10)
C13 0.1038(17) 0.0565(11) 0.0481(10) 0.0091(11) 0.0397(11) -0.0032(8)
C14 0.0689(11) 0.0549(10) 0.0320(8) -0.0057(8) 0.0224(8) -0.0043(7)
C15 0.0819(13) 0.0471(9) 0.0360(8) 0.0005(9) 0.0280(8) -0.0004(7)
C16 0.0904(14) 0.0546(10) 0.0381(9) -0.0074(10) 0.0344(9) -0.0077(7)
C17A 0.129(9) 0.068(6) 0.059(6) -0.048(6) 0.037(5) -0.022(4)
C17B 0.098(4) 0.109(4) 0.085(3) -0.031(3) 0.046(3) -0.017(3)
C18A 0.121(12) 0.197(19) 0.103(12) -0.017(10) -0.011(9) -0.007(13)
C18B 0.144(5) 0.143(5) 0.142(5) -0.059(4) 0.057(4) -0.071(4)
C19 0.183(4) 0.124(3) 0.080(2) -0.064(3) 0.077(2) -0.0064(19)
C20 0.164(4) 0.283(7) 0.100(3) -0.063(4) 0.088(3) -0.019(3)

loop_
_atom_type_symbol
_atom_type_description
_atom_type_scat_dispersion_real
_atom_type_scat_dispersion_imag
_atom_type_scat_source
C C 0.0030 0.0020 'International Tables Vol C Tables 4.2.6.8 and 6.1.1.4'
H H 0.0000 0.0000 'International Tables Vol C Tables 4.2.6.8 and 6.1.1.4'
Mn Mn 0.3370 0.7280 'International Tables Vol C Tables 4.2.6.8 and 6.1.1.4'
N N 0.0060 0.0030 'International Tables Vol C Tables 4.2.6.8 and 6.1.1.4'
O O 0.0110 0.0060 'International Tables Vol C Tables 4.2.6.8 and 6.1.1.4'

loop_
_geom_angle_atom_site_label_1
_geom_angle_atom_site_label_2
_geom_angle_atom_site_label_3
_geom_angle_site_symmetry_1
_geom_angle_site_symmetry_3
_geom_angle
_geom_angle_publ_flag
O1 Mn1 O1 3 . 180.00(7) ?
O1 Mn1 O4 . . 89.54(6) ?
O1 Mn1 O4 3 . 90.46(6) ?
O1 Mn1 O4 . 3 90.46(6) ?
O1 Mn1 O4 3 3 89.54(6) ?
O1 Mn1 N1 . . 90.62(6) ?
O1 Mn1 N1 3 . 89.38(6) ?
O1 Mn1 N1 . 3 89.38(6) ?
O1 Mn1 N1 3 3 90.62(6) ?
O4 Mn1 O4 3 . 180.00(9) ?
O4 Mn1 N1 . . 92.12(6) ?
O4 Mn1 N1 3 . 87.88(6) ?
O4 Mn1 N1 . 3 87.88(6) ?
O4 Mn1 N1 3 3 92.12(6) ?
N1 Mn1 N1 . 3 180.00(7) ?
Mn1 O4 H41 . . 126.1(18) ?
Mn1 O4 H42 . . 103(2) ?
H41 O4 H42 . . 111(3) ?
C1 O1 Mn1 . . 130.03(14) ?
C11 N1 Mn1 . . 123.24(12) ?
C11 N1 C15 . . 116.92(16) ?
C15 N1 Mn1 . . 119.84(12) ?
C16 N2 C17A . . 126.0(4) ?
C16 N2 C17B . . 120.1(3) ?
C16 N2 C19 . . 118.5(2) ?
C19 N2 C17A . . 108.6(4) ?
C19 N2 C17B . . 119.3(3) ?
O1 C1 C2 . . 114.81(19) ?
O2 C1 O1 . . 125.5(2) ?
O2 C1 C2 . . 119.7(2) ?
C3 C2 C1 . . 118.9(2) ?
C3 C2 C7 . . 120.9(2) ?
C7 C2 C1 . . 120.1(2) ?
C2 C3 C4 . . 118.4(2) ?
C2 C3 C8 . . 120.6(2) ?
C4 C3 C8 . . 121.0(2) ?
C3 C4 H4 . . 118.9 ?
C5 C4 C3 . . 122.1(3) ?
C5 C4 H4 . . 118.9 ?
C4 C5 C6 . . 118.2(2) ?
C4 C5 C9 . . 120.7(3) ?
C6 C5 C9 . . 121.1(3) ?
C5 C6 C7 . . 122.0(3) ?
C5 C6 H6 . . 119.0 ?
C7 C6 H6 . . 119.0 ?
C2 C7 C6 . . 118.3(2) ?
C2 C7 C10 . . 120.4(3) ?
C6 C7 C10 . . 121.3(3) ?
C3 C8 H8A . . 109.5 ?
C3 C8 H8B . . 109.5 ?
C3 C8 H8C . . 109.5 ?
H8A C8 H8B . . 109.5 ?
H8A C8 H8C . . 109.5 ?
H8B C8 H8C . . 109.5 ?
C5 C9 H9A . . 109.5 ?
C5 C9 H9B . . 109.5 ?
C5 C9 H9C . . 109.5 ?
H9A C9 H9B . . 109.5 ?
H9A C9 H9C . . 109.5 ?
H9B C9 H9C . . 109.5 ?
C7 C10 H10A . . 109.5 ?
C7 C10 H10B . . 109.5 ?
C7 C10 H10C . . 109.5 ?
H10A C10 H10B . . 109.5 ?
H10A C10 H10C . . 109.5 ?
H10B C10 H10C . . 109.5 ?
N1 C11 C12 . . 123.08(18) ?
N1 C11 H11 . . 118.5 ?
C12 C11 H11 . . 118.5 ?
C11 C12 C13 . . 119.4(2) ?
C11 C12 H12 . . 120.3 ?
C13 C12 H12 . . 120.3 ?
C12 C13 H13 . . 120.9 ?
C14 C13 C12 . . 118.18(18) ?
C14 C13 H13 . . 120.9 ?
C13 C14 C15 . . 118.53(17) ?
C13 C14 C16 . . 120.74(16) ?
C15 C14 C16 . . 120.64(17) ?
N1 C15 C14 . . 123.83(18) ?
N1 C15 H15 . . 118.1 ?
C14 C15 H15 . . 118.1 ?
O3 C16 N2 . . 122.95(19) ?
O3 C16 C14 . . 119.10(19) ?
N2 C16 C14 . . 117.94(18) ?
N2 C17A C18A . . 98.7(12) ?
N2 C17A H17A . . 112.0 ?
N2 C17A H17B . . 112.0 ?
C18A C17A H17A . . 112.0 ?
C18A C17A H17B . . 112.0 ?
H17A C17A H17B . . 109.7 ?
N2 C17B H17C . . 110.1 ?
N2 C17B H17D . . 110.1 ?
C18B C17B N2 . . 107.8(6) ?
C18B C17B H17C . . 110.1 ?
C18B C17B H17D . . 110.1 ?
H17C C17B H17D . . 108.5 ?
C17B C18B H18D . . 109.5 ?
C17B C18B H18E . . 109.5 ?
C17B C18B H18F . . 109.5 ?
H18D C18B H18E . . 109.5 ?
H18D C18B H18F . . 109.5 ?
H18E C18B H18F . . 109.5 ?
N2 C19 H19A . . 109.3 ?
N2 C19 H19B . . 109.3 ?
C20 C19 N2 . . 111.6(4) ?
C20 C19 H19A . . 109.3 ?
C20 C19 H19B . . 109.3 ?
H19A C19 H19B . . 108.0 ?
C19 C20 H20A . . 109.5 ?
C19 C20 H20B . . 109.5 ?
C19 C20 H20C . . 109.5 ?
H20A C20 H20B . . 109.5 ?
H20A C20 H20C . . 109.5 ?
H20B C20 H20C . . 109.5 ?

loop_
_geom_bond_atom_site_label_1
_geom_bond_atom_site_label_2
_geom_bond_site_symmetry_2
_geom_bond_distance
_geom_bond_publ_flag
Mn1 O1 . 2.0999(14) ?
Mn1 O1 3 2.0999(14) ?
Mn1 O4 . 2.2230(15) ?
Mn1 O4 3 2.2230(15) ?
Mn1 N1 . 2.3289(15) ?
Mn1 N1 3 2.3289(15) ?
O1 C1 . 1.254(3) ?
O2 C1 . 1.243(3) ?
O3 C16 . 1.224(3) ?
O4 H41 . 0.85(3) ?
O4 H42 . 0.80(3) ?
N1 C11 . 1.331(3) ?
N1 C15 . 1.334(2) ?
N2 C17A . 1.506(9) ?
N2 C17B . 1.536(7) ?
N2 C19 . 1.493(3) ?
C2 C1 . 1.511(3) ?
C2 C3 . 1.387(3) ?
C2 C7 . 1.388(4) ?
C3 C8 . 1.505(4) ?
C4 C3 . 1.390(3) ?
C4 C5 . 1.373(4) ?
C4 H4 . 0.9300 ?
C5 C6 . 1.373(4) ?
C5 C9 . 1.516(4) ?
C6 H6 . 0.9300 ?
C7 C6 . 1.395(4) ?
C7 C10 . 1.510(4) ?
C8 H8A . 0.9600 ?
C8 H8B . 0.9600 ?
C8 H8C . 0.9600 ?
C9 H9A . 0.9600 ?
C9 H9B . 0.9600 ?
C9 H9C . 0.9600 ?
C10 H10A . 0.9600 ?
C10 H10B . 0.9600 ?
C10 H10C . 0.9600 ?
C11 C12 . 1.377(3) ?
C11 H11 . 0.9300 ?
C12 H12 . 0.9300 ?
C13 C12 . 1.379(3) ?
C13 H13 . 0.9300 ?
C14 C13 . 1.376(3) ?
C14 C15 . 1.380(2) ?
C14 C16 . 1.504(2) ?
C15 H15 . 0.9300 ?
C16 N2 . 1.324(3) ?
C17A C18A . 1.526(17) ?
C17A H17A . 0.9700 ?
C17A H17B . 0.9700 ?
C17B C18B . 1.493(8) ?
C17B H17C . 0.9700 ?
C17B H17D . 0.9700 ?
C18A H18A . 0.9600 ?
C18A H18B . 0.9600 ?
C18A H18C . 0.9600 ?
C18B H18D . 0.9600 ?
C18B H18E . 0.9600 ?
C18B H18F . 0.9600 ?
C19 C20 . 1.447(6) ?
C19 H19A . 0.9700 ?
C19 H19B . 0.9700 ?
C20 H20A . 0.9600 ?
C20 H20B . 0.9600 ?
C20 H20C . 0.9600 ?

loop_
_geom_contact_atom_site_label_1
_geom_contact_atom_site_label_2
_geom_contact_distance
_geom_contact_site_symmetry_1
_geom_contact_site_symmetry_2
_geom_contact_publ_flag
O1 H10B 2.87 . . yes
O1 H13 2.65 . 4_565 yes
O1 H8C 2.82 . . yes
O2 H42 1.90(3) . 3_555 yes
O2 H9C 2.48 . 2_444 yes
O3 H12 2.85 . 2_545 yes
O3 H11 2.52 . 4_566 yes
O3 H41 2.00(3) . 4_566 yes
O3 H19B 2.35 . . yes
O4 H15 2.62 . 3_555 yes
O4 H11 2.89 . . yes
C1 H10C 2.98 . . no
C1 H42 2.61(3) . 3_555 yes
C1 H8C 2.59 . . yes
C1 H10B 2.71 . . yes
C5 H18B 2.98 . 4_565 no
C13 H17D 2.97 . . no
C14 H17D 2.40 . . yes
C14 H17B 2.74 . . yes
C14 H18B 2.82 . . yes
C15 H17D 2.88 . . yes
C15 H17B 2.44 . . yes
C15 H18F 2.97 . . no
C16 H18B 2.80 . . yes
C16 H41 2.93(3) . 4_566 no
C17A H15 2.78 . . yes
C17B H20B 2.75 . . yes
C18A H9B 2.87 . 4_566 yes
C18B H8B 2.79 . 4_556 yes
C18B H19A 2.97 . . no
C19 H18E 2.97 . . no
C20 H17C 2.76 . . yes
H4 H8A 2.37 . . yes
H4 H9A 2.38 . . yes
H6 H10A 2.37 . . yes
H6 H9C 2.50 . . yes
H8A H20A 2.31 . 1_554 yes
H8B H17A 2.44 . 4_555 yes
H8B H18E 2.14 . 4_555 yes
H11 H41 2.52 . . yes
H15 H18F 2.48 . . yes
H15 H17B 2.00 . . yes
H17A H19A 1.96 . . yes
H17C H20B 2.16 . . yes
H18A H9B 2.50 . 4_566 yes
H18E H19A 2.46 . . yes

loop_
_geom_hbond_atom_site_label_D
_geom_hbond_atom_site_label_H
_geom_hbond_atom_site_label_A
_geom_hbond_site_symmetry_A
_geom_hbond_distance_DH
_geom_hbond_distance_HA
_geom_hbond_distance_DA
_geom_hbond_angle_DHA
_geom_hbond_publ_flag
O4 H41 O3 4_565 0.85(3) 2.00(3) 2.838(2) 171(3) yes
O4 H42 O2 3_555 0.80(3) 1.90(3) 2.660(3) 157(3) yes
C9 H9C O2 2_454 0.96 2.48 3.366(5) 154 yes
C11 H11 O3 4_565 0.93 2.52 3.447(3) 179 yes

loop_
_geom_torsion_atom_site_label_1
_geom_torsion_atom_site_label_2
_geom_torsion_atom_site_label_3
_geom_torsion_atom_site_label_4
_geom_torsion_site_symmetry_1
_geom_torsion_site_symmetry_2
_geom_torsion_site_symmetry_3
_geom_torsion_site_symmetry_4
_geom_torsion
_geom_torsion_publ_flag
O4 Mn1 O1 C1 . . . . 168.4(2) ?
O4 Mn1 O1 C1 3 . . . -11.6(2) ?
N1 Mn1 O1 C1 . . . . -99.5(2) ?
N1 Mn1 O1 C1 3 . . . 80.5(2) ?
O1 Mn1 N1 C11 . . . . -62.66(19) ?
O1 Mn1 N1 C11 3 . . . 117.34(19) ?
O1 Mn1 N1 C15 . . . . 117.53(16) ?
O1 Mn1 N1 C15 3 . . . -62.47(16) ?
O4 Mn1 N1 C11 . . . . 26.91(19) ?
O4 Mn1 N1 C11 3 . . . -153.09(19) ?
O4 Mn1 N1 C15 . . . . -152.91(16) ?
O4 Mn1 N1 C15 3 . . . 27.09(16) ?
Mn1 O1 C1 O2 . . . . -2.5(4) ?
Mn1 O1 C1 C2 . . . . -179.51(14) ?
Mn1 N1 C11 C12 . . . . -178.4(2) ?
C15 N1 C11 C12 . . . . 1.4(4) ?
Mn1 N1 C15 C14 . . . . 179.68(16) ?
C11 N1 C15 C14 . . . . -0.1(3) ?
C16 N2 C17A C18A . . . . -96.6(11) ?
C17B N2 C17A C18A . . . . -0.4(10) ?
C19 N2 C17A C18A . . . . 113.2(10) ?
C16 N2 C17B C18B . . . . 117.7(4) ?
C17A N2 C17B C18B . . . . 6.0(7) ?
C19 N2 C17B C18B . . . . -78.9(5) ?
C16 N2 C19 C20 . . . . 102.2(4) ?
C17A N2 C19 C20 . . . . -105.0(7) ?
C17B N2 C19 C20 . . . . -61.5(5) ?
C3 C2 C1 O1 . . . . 89.8(3) ?
C3 C2 C1 O2 . . . . -87.4(3) ?
C7 C2 C1 O1 . . . . -86.7(3) ?
C7 C2 C1 O2 . . . . 96.0(3) ?
C1 C2 C3 C4 . . . . -173.4(2) ?
C1 C2 C3 C8 . . . . 5.5(4) ?
C7 C2 C3 C4 . . . . 3.1(4) ?
C7 C2 C3 C8 . . . . -178.0(2) ?
C1 C2 C7 C6 . . . . 174.2(2) ?
C1 C2 C7 C10 . . . . -6.0(4) ?
C3 C2 C7 C6 . . . . -2.3(4) ?
C3 C2 C7 C10 . . . . 177.6(3) ?
C5 C4 C3 C2 . . . . -1.1(4) ?
C5 C4 C3 C8 . . . . -179.9(3) ?
C3 C4 C5 C6 . . . . -1.7(4) ?
C3 C4 C5 C9 . . . . 177.1(3) ?
C4 C5 C6 C7 . . . . 2.6(4) ?
C9 C5 C6 C7 . . . . -176.2(3) ?
C2 C7 C6 C5 . . . . -0.6(4) ?
C10 C7 C6 C5 . . . . 179.5(3) ?
N1 C11 C12 C13 . . . . -1.1(4) ?
C14 C13 C12 C11 . . . . -0.6(4) ?
C15 C14 C13 C12 . . . . 1.7(4) ?
C16 C14 C13 C12 . . . . 178.3(2) ?
C13 C14 C15 N1 . . . . -1.5(3) ?
C16 C14 C15 N1 . . . . -178.04(19) ?
C13 C14 C16 O3 . . . . -65.7(3) ?
C13 C14 C16 N2 . . . . 115.6(3) ?
C15 C14 C16 O3 . . . . 110.9(2) ?
C15 C14 C16 N2 . . . . -67.9(3) ?
O3 C16 N2 C17A . . . . -152.8(7) ?
O3 C16 N2 C17B . . . . 158.4(3) ?
O3 C16 N2 C19 . . . . -5.2(4) ?
C14 C16 N2 C17A . . . . 26.0(8) ?
C14 C16 N2 C17B . . . . -22.9(4) ?
C14 C16 N2 C19 . . . . 173.5(3) ?

_cod_database_fobs_code 2312026
